data_2013480
loop_
_publ_author_name
'Malathi, R'
'Rajan, S. S.'
'Suresh, G'
'Krishnakumari, G.N'
'Geetha Gopalakrishnan'

_publ_section_title
;
 Samaderin B and C from <i>Samadera indica</i>
;
_journal_issue 8
_journal_name_full 'Acta Crystallographica Section C'
_journal_page_first o416
_journal_page_last o418
_journal_paper_doi 10.1107/S0108270103011983
_journal_volume 59
_journal_year 2003
_chemical_formula_moiety 'C19 H24 O7'
_chemical_formula_sum 'C19 H24 O7'
_chemical_formula_weight 364.38
_chemical_name_common Samaderine-C
_chemical_name_systematic
;
  ?
;
_space_group_IT_number 19
_symmetry_cell_setting orthorhombic
_symmetry_space_group_name_Hall 'P 2ac 2ab'
_symmetry_space_group_name_H-M 'P 21 21 21'
_atom_sites_solution_hydrogens geom
_atom_sites_solution_primary direct
_atom_sites_solution_secondary difmap
_audit_creation_method SHELXL-97
_cell_angle_alpha 90.00
_cell_angle_beta 90.00
_cell_angle_gamma 90.00
_cell_formula_units_Z 4
_cell_length_a 7.5278(16)
_cell_length_b 12.418(3)
_cell_length_c 18.037(4)
_cell_measurement_reflns_used 25
_cell_measurement_temperature 293(2)
_cell_measurement_theta_max 30
_cell_measurement_theta_min 15
_cell_volume 1686.1(7)
_computing_cell_refinement 'CAD4 Express'
_computing_data_collection 'CAD4 Express (Enraf-Nonius, 1994)'
_computing_data_reduction 'XCAD4 (Harms & Wocadlo, 1995)'
_computing_molecular_graphics 'ORTEPIII (Burnett & Johnson, 1996)'
_computing_publication_material 'SHELXL97 and PARST (Nardelli, 1995)'
_computing_structure_refinement 'SHELXL97 (Sheldrick, 1997)'
_computing_structure_solution 'SHELXS97 (Sheldrick, 1997)'
_diffrn_ambient_temperature 293(2)
_diffrn_measured_fraction_theta_full 0.994
_diffrn_measured_fraction_theta_max 0.969
_diffrn_measurement_device_type 'Enraf Nonius CAD4'
_diffrn_measurement_method 'non-profiled omega/2theta scans'
_diffrn_radiation_monochromator graphite
_diffrn_radiation_source 'fine-focus sealed tube'
_diffrn_radiation_type CuK\a
_diffrn_radiation_wavelength 1.54178
_diffrn_reflns_av_R_equivalents 0.0000
_diffrn_reflns_av_sigmaI/netI 0.0167
_diffrn_reflns_limit_h_max 9
_diffrn_reflns_limit_h_min 0
_diffrn_reflns_limit_k_max 14
_diffrn_reflns_limit_k_min 0
_diffrn_reflns_limit_l_max 22
_diffrn_reflns_limit_l_min 0
_diffrn_reflns_number 1846
_diffrn_reflns_theta_full 55.00
_diffrn_reflns_theta_max 71.79
_diffrn_reflns_theta_min 4.32
_diffrn_standards_decay_% 2
_diffrn_standards_interval_count 200
_diffrn_standards_interval_time 120
_diffrn_standards_number 3
_exptl_absorpt_coefficient_mu 0.914
_exptl_absorpt_correction_type none
_exptl_crystal_colour colourless
_exptl_crystal_density_diffrn 1.435
_exptl_crystal_density_method 'not measured'
_exptl_crystal_description 'rod shaped'
_exptl_crystal_F_000 776
_exptl_crystal_size_max 0.25
_exptl_crystal_size_mid 0.15
_exptl_crystal_size_min 0.15
_refine_diff_density_max 0.184
_refine_diff_density_min -0.148
_refine_ls_extinction_coef 0.0031(5)
_refine_ls_extinction_expression Fc^*^=kFc[1+0.001xFc^2^\l^3^/sin(2\q)]^-1/4^
_refine_ls_extinction_method SHELXL97
_refine_ls_goodness_of_fit_ref 1.031
_refine_ls_hydrogen_treatment constr
_refine_ls_matrix_type full
_refine_ls_number_parameters 240
_refine_ls_number_reflns 1846
_refine_ls_number_restraints 0
_refine_ls_restrained_S_all 1.031
_refine_ls_R_factor_all 0.0380
_refine_ls_R_factor_gt 0.0326
_refine_ls_shift/su_max 0.000
_refine_ls_shift/su_mean 0.000
_refine_ls_structure_factor_coef Fsqd
_refine_ls_weighting_details 'calc w=1/[\s^2^(Fo^2^)+(0.0713P)^2^+0.2417P] where P=(Fo^2^+2Fc^2^)/3'
_refine_ls_weighting_scheme calc
_refine_ls_wR_factor_gt 0.0994
_refine_ls_wR_factor_ref 0.1033
_reflns_number_gt 1660
_reflns_number_total 1846
_reflns_threshold_expression 'I > 2\s(I)'
_cod_data_source_file ln1170.cif
_cod_data_source_block II
_cod_depositor_comments
;
The following automatic conversions were performed:
'_symmetry_cell_setting' value 'Orthorhombic' changed to 'orthorhombic'
according to '/home/saulius/struct/CIF-dictionaries/cif_core.dic'
dictionary named 'cif_core.dic' version 2.4.1 from 2010-06-29.

Automatic conversion script
Id: cif_fix_enum 1527 2010-12-29 10:47:43Z saulius 

The following automatic conversions were performed:

'_symmetry_cell_setting' value 'Orthorhombic' changed to
'orthorhombic' according to
/home/saulius/struct/CIF-dictionaries/cif_core.dic dictionary named
'cif_core.dic' version 2.4.1 from 2010-06-29.

Automatic conversion script
Id: cif_fix_values 1715 2011-07-08 13:25:40Z adriana 
;
_cod_original_cell_volume 1686.2(7)
_cod_database_code 2013480
_cod_database_fobs_code 2013480

loop_
_symmetry_equiv_pos_as_xyz
'x, y, z'
'-x+1/2, -y, z+1/2'
'-x, y+1/2, -z+1/2'
'x+1/2, -y+1/2, -z'

loop_
_atom_site_label
_atom_site_fract_x
_atom_site_fract_y
_atom_site_fract_z
_atom_site_U_iso_or_equiv
_atom_site_adp_type
_atom_site_calc_flag
_atom_site_refinement_flags
_atom_site_occupancy
_atom_site_disorder_assembly
_atom_site_disorder_group
_atom_site_type_symbol
O1 0.0358(3) 0.74913(15) 0.12065(12) 0.0476(5) Uani d . 1 . . O
H1 -0.0288 0.6969 0.1140 0.071 Uiso calc R 1 . . H
O2 -0.3420(3) 0.77060(17) 0.07249(11) 0.0505(5) Uani d . 1 . . O
H2 -0.3984 0.7960 0.1072 0.076 Uiso calc R 1 . . H
O7 0.1916(3) 1.23757(15) 0.21800(11) 0.0606(6) Uani d . 1 . . O
O12 0.2523(3) 0.89710(14) 0.34958(9) 0.0433(5) Uani d . 1 . . O
O11 0.3663(2) 0.79653(15) 0.16733(11) 0.0448(4) Uani d . 1 . . O
H11 0.3028 0.7632 0.1384 0.067 Uiso calc R 1 . . H
O13 0.5629(2) 0.98607(16) 0.21140(10) 0.0463(5) Uani d . 1 . . O
O15 0.1031(3) 1.04339(16) 0.38421(9) 0.0480(5) Uani d . 1 . . O
C1 -0.0686(3) 0.84514(19) 0.12011(13) 0.0346(5) Uani d . 1 . . C
H1A -0.1381 0.8478 0.1660 0.041 Uiso calc R 1 . . H
C2 -0.1973(3) 0.8406(2) 0.05457(13) 0.0410(6) Uani d . 1 . . C
H2A -0.1331 0.8076 0.0131 0.049 Uiso calc R 1 . . H
C3 -0.2599(4) 0.9492(2) 0.02883(13) 0.0454(6) Uani d . 1 . . C
H3 -0.3486 0.9512 -0.0070 0.055 Uiso calc R 1 . . H
C4 -0.1978(3) 1.0422(2) 0.05350(12) 0.0422(6) Uani d . 1 . . C
C5 -0.0632(3) 1.0448(2) 0.11609(12) 0.0354(5) Uani d . 1 . . C
H5 -0.1334 1.0423 0.1618 0.042 Uiso calc R 1 . . H
C6 0.0449(4) 1.1485(2) 0.12090(14) 0.0441(6) Uani d . 1 . . C
H6A 0.1147 1.1559 0.0760 0.053 Uiso calc R 1 . . H
H6B -0.0364 1.2091 0.1231 0.053 Uiso calc R 1 . . H
C7 0.1664(4) 1.15376(19) 0.18596(12) 0.0361(5) Uani d . 1 . . C
C8 0.2667(3) 1.05236(19) 0.20735(11) 0.0320(5) Uani d . 1 . . C
C9 0.1557(3) 0.94828(19) 0.19535(11) 0.0290(4) Uani d . 1 . . C
H9 0.0588 0.9550 0.2314 0.035 Uiso calc R 1 . . H
C10 0.0574(3) 0.94349(19) 0.11860(11) 0.0311(5) Uani d . 1 . . C
C11 0.2590(3) 0.84709(19) 0.22193(13) 0.0354(5) Uani d . 1 . . C
H11A 0.1703 0.7941 0.2377 0.043 Uiso calc R 1 . . H
C12 0.3752(4) 0.8715(2) 0.28933(13) 0.0392(6) Uani d . 1 . . C
H12 0.4495 0.8094 0.3021 0.047 Uiso calc R 1 . . H
C13 0.4869(3) 0.9741(2) 0.28349(14) 0.0410(6) Uani d . 1 . . C
C14 0.3357(3) 1.0556(2) 0.28895(12) 0.0353(5) Uani d . 1 . . C
H14 0.3764 1.1273 0.3040 0.042 Uiso calc R 1 . . H
C15 0.2156(3) 1.0044(2) 0.34504(12) 0.0362(5) Uani d . 1 . . C
C16 0.4476(3) 1.0501(2) 0.16772(14) 0.0421(6) Uani d . 1 . . C
H16A 0.4352 1.0194 0.1186 0.050 Uiso calc R 1 . . H
H16B 0.4945 1.1225 0.1629 0.050 Uiso calc R 1 . . H
C17 0.6331(4) 0.9823(3) 0.34056(18) 0.0587(8) Uani d . 1 . . C
H17A 0.6975 1.0482 0.3334 0.088 Uiso calc R 1 . . H
H17B 0.7126 0.9223 0.3352 0.088 Uiso calc R 1 . . H
H17C 0.5822 0.9816 0.3894 0.088 Uiso calc R 1 . . H
C19 0.1746(3) 0.9384(2) 0.04852(12) 0.0397(6) Uani d . 1 . . C
H19A 0.2500 0.8762 0.0510 0.060 Uiso calc R 1 . . H
H19B 0.2464 1.0022 0.0456 0.060 Uiso calc R 1 . . H
H19C 0.1003 0.9337 0.0054 0.060 Uiso calc R 1 . . H
C20 -0.2672(4) 1.1469(3) 0.02315(16) 0.0584(8) Uani d . 1 . . C
H20A -0.3640 1.1328 -0.0101 0.088 Uiso calc R 1 . . H
H20B -0.1739 1.1834 -0.0030 0.088 Uiso calc R 1 . . H
H20C -0.3080 1.1914 0.0632 0.088 Uiso calc R 1 . . H

loop_
_atom_site_aniso_label
_atom_site_aniso_U_11
_atom_site_aniso_U_22
_atom_site_aniso_U_33
_atom_site_aniso_U_12
_atom_site_aniso_U_13
_atom_site_aniso_U_23
O1 0.0401(10) 0.0338(9) 0.0689(12) -0.0033(8) -0.0053(10) -0.0079(9)
O2 0.0384(9) 0.0578(12) 0.0553(10) -0.0110(9) -0.0008(9) -0.0147(9)
O7 0.0849(16) 0.0357(10) 0.0612(11) 0.0045(11) -0.0190(13) -0.0097(9)
O12 0.0528(11) 0.0390(10) 0.0381(8) 0.0069(9) 0.0029(9) 0.0033(7)
O11 0.0359(8) 0.0437(10) 0.0547(10) 0.0057(8) 0.0008(9) -0.0151(8)
O13 0.0299(8) 0.0570(12) 0.0518(10) 0.0030(8) 0.0048(8) -0.0042(9)
O15 0.0525(11) 0.0487(11) 0.0428(8) 0.0097(10) 0.0092(9) 0.0000(8)
C1 0.0297(11) 0.0368(13) 0.0372(11) -0.0033(10) 0.0027(10) -0.0041(9)
C2 0.0328(12) 0.0535(15) 0.0366(11) -0.0042(12) 0.0001(10) -0.0104(11)
C3 0.0370(12) 0.0672(17) 0.0321(10) 0.0000(15) -0.0035(10) -0.0027(12)
C4 0.0385(12) 0.0551(15) 0.0330(10) 0.0078(13) 0.0016(10) 0.0053(11)
C5 0.0355(11) 0.0377(13) 0.0328(10) 0.0013(11) 0.0010(10) 0.0016(9)
C6 0.0526(15) 0.0348(14) 0.0448(13) 0.0038(13) -0.0060(13) 0.0037(10)
C7 0.0391(12) 0.0334(13) 0.0358(10) -0.0026(11) 0.0072(10) 0.0013(9)
C8 0.0309(10) 0.0324(11) 0.0328(9) -0.0032(10) 0.0026(9) -0.0014(9)
C9 0.0270(10) 0.0298(11) 0.0304(9) -0.0009(10) 0.0030(8) -0.0011(8)
C10 0.0313(10) 0.0316(12) 0.0303(10) -0.0017(11) 0.0029(9) -0.0015(9)
C11 0.0311(11) 0.0339(13) 0.0413(11) 0.0030(10) 0.0026(11) -0.0015(9)
C12 0.0375(12) 0.0402(14) 0.0399(11) 0.0105(11) -0.0020(11) -0.0008(10)
C13 0.0309(11) 0.0476(15) 0.0446(12) 0.0013(11) -0.0029(11) -0.0083(11)
C14 0.0346(11) 0.0335(12) 0.0377(10) -0.0013(11) -0.0032(10) -0.0037(10)
C15 0.0378(13) 0.0382(13) 0.0326(10) 0.0055(11) -0.0028(10) -0.0002(10)
C16 0.0325(11) 0.0464(14) 0.0473(13) -0.0083(12) 0.0063(11) -0.0044(12)
C17 0.0463(15) 0.066(2) 0.0633(16) 0.0063(15) -0.0193(15) -0.0135(15)
C19 0.0384(13) 0.0452(14) 0.0354(10) -0.0019(12) 0.0063(10) -0.0045(10)
C20 0.0584(18) 0.0652(19) 0.0515(15) 0.0128(17) -0.0095(15) 0.0131(14)

loop_
_atom_type_symbol
_atom_type_description
_atom_type_scat_dispersion_real
_atom_type_scat_dispersion_imag
_atom_type_scat_source
C C 0.0181 0.0000 'International Tables Vol C Tables 4.2.6.8 and 6.1.1.4'
H H 0.0000 0.0000 'International Tables Vol C Tables 4.2.6.8 and 6.1.1.4'
O O 0.0492 0.0000 'International Tables Vol C Tables 4.2.6.8 and 6.1.1.4'

loop_
_geom_angle_atom_site_label_1
_geom_angle_atom_site_label_2
_geom_angle_atom_site_label_3
_geom_angle
C1 O1 H1 109.5
C2 O2 H2 109.5
C15 O12 C12 107.22(18)
C11 O11 H11 109.5
C16 O13 C13 108.61(18)
O1 C1 C2 108.84(19)
O1 C1 C10 108.79(18)
C2 C1 C10 113.82(19)
O1 C1 H1A 108.4
C2 C1 H1A 108.4
C10 C1 H1A 108.4
O2 C2 C3 112.1(2)
O2 C2 C1 109.3(2)
C3 C2 C1 113.8(2)
O2 C2 H2A 107.1
C3 C2 H2A 107.1
C1 C2 H2A 107.1
C4 C3 C2 124.7(2)
C4 C3 H3 117.6
C2 C3 H3 117.6
C3 C4 C20 120.6(2)
C3 C4 C5 120.3(2)
C20 C4 C5 119.0(2)
C4 C5 C6 114.6(2)
C4 C5 C10 113.3(2)
C6 C5 C10 111.7(2)
C4 C5 H5 105.4
C6 C5 H5 105.4
C10 C5 H5 105.4
C7 C6 C5 114.2(2)
C7 C6 H6A 108.7
C5 C6 H6A 108.7
C7 C6 H6B 108.7
C5 C6 H6B 108.7
H6A C6 H6B 107.6
O7 C7 C6 120.8(2)
O7 C7 C8 121.1(2)
C6 C7 C8 118.0(2)
C7 C8 C16 109.7(2)
C7 C8 C9 112.78(19)
C16 C8 C9 113.33(19)
C7 C8 C14 112.55(19)
C16 C8 C14 98.27(19)
C9 C8 C14 109.38(18)
C11 C9 C8 111.14(18)
C11 C9 C10 118.50(18)
C8 C9 C10 114.04(17)
C11 C9 H9 103.7
C8 C9 H9 103.7
C10 C9 H9 103.7
C19 C10 C1 109.44(18)
C19 C10 C5 110.11(19)
C1 C10 C5 106.37(19)
C19 C10 C9 117.02(18)
C1 C10 C9 107.65(17)
C5 C10 C9 105.71(17)
O11 C11 C12 108.30(19)
O11 C11 C9 115.36(18)
C12 C11 C9 111.8(2)
O11 C11 H11A 107.0
C12 C11 H11A 107.0
C9 C11 H11A 107.0
O12 C12 C11 105.8(2)
O12 C12 C13 102.60(19)
C11 C12 C13 115.2(2)
O12 C12 H12 110.9
C11 C12 H12 110.9
C13 C12 H12 110.9
O13 C13 C17 108.7(2)
O13 C13 C14 106.7(2)
C17 C13 C14 117.0(2)
O13 C13 C12 111.7(2)
C17 C13 C12 114.2(2)
C14 C13 C12 97.95(19)
C15 C14 C13 102.23(19)
C15 C14 C8 115.1(2)
C13 C14 C8 99.79(18)
C15 C14 H14 112.8
C13 C14 H14 112.8
C8 C14 H14 112.8
O15 C15 O12 120.0(2)
O15 C15 C14 130.5(2)
O12 C15 C14 109.5(2)
O13 C16 C8 107.13(19)
O13 C16 H16A 110.3
C8 C16 H16A 110.3
O13 C16 H16B 110.3
C8 C16 H16B 110.3
H16A C16 H16B 108.5
C13 C17 H17A 109.5
C13 C17 H17B 109.5
H17A C17 H17B 109.5
C13 C17 H17C 109.5
H17A C17 H17C 109.5
H17B C17 H17C 109.5
C10 C19 H19A 109.5
C10 C19 H19B 109.5
H19A C19 H19B 109.5
C10 C19 H19C 109.5
H19A C19 H19C 109.5
H19B C19 H19C 109.5
C4 C20 H20A 109.5
C4 C20 H20B 109.5
H20A C20 H20B 109.5
C4 C20 H20C 109.5
H20A C20 H20C 109.5
H20B C20 H20C 109.5

loop_
_geom_bond_atom_site_label_1
_geom_bond_atom_site_label_2
_geom_bond_site_symmetry_2
_geom_bond_distance
_geom_bond_publ_flag
O1 C1 . 1.428(3) ?
O1 H1 . 0.8200 ?
O2 C2 . 1.431(3) ?
O2 H2 . 0.8200 ?
O7 C7 . 1.205(3) ?
O12 C15 . 1.363(3) ?
O12 C12 . 1.462(3) ?
O11 C11 . 1.420(3) ?
O11 H11 . 0.8200 ?
O13 C16 . 1.417(3) ?
O13 C13 . 1.429(3) ?
O15 C15 . 1.204(3) ?
C1 C2 . 1.529(3) ?
C1 C10 . 1.547(3) ?
C1 H1A . 0.9800 ?
C2 C3 . 1.503(4) ?
C2 H2A . 0.9800 ?
C3 C4 . 1.323(4) ?
C3 H3 . 0.9300 ?
C4 C20 . 1.504(4) ?
C4 C5 . 1.517(3) ?
C5 C6 . 1.526(4) ?
C5 C10 . 1.552(3) ?
C5 H5 . 0.9800 ?
C6 C7 . 1.490(4) ?
C6 H6A . 0.9700 ?
C6 H6B . 0.9700 ?
C7 C8 . 1.518(3) ?
C8 C16 . 1.538(3) ?
C8 C9 . 1.554(3) ?
C8 C14 . 1.561(3) ?
C9 C11 . 1.554(3) ?
C9 C10 . 1.571(3) ?
C9 H9 . 0.9800 ?
C10 C19 . 1.543(3) ?
C11 C12 . 1.528(3) ?
C11 H11A . 0.9800 ?
C12 C13 . 1.529(4) ?
C12 H12 . 0.9800 ?
C13 C17 . 1.510(3) ?
C13 C14 . 1.527(3) ?
C14 C15 . 1.499(3) ?
C14 H14 . 0.9800 ?
C16 H16A . 0.9700 ?
C16 H16B . 0.9700 ?
C17 H17A . 0.9600 ?
C17 H17B . 0.9600 ?
C17 H17C . 0.9600 ?
C19 H19A . 0.9600 ?
C19 H19B . 0.9600 ?
C19 H19C . 0.9600 ?
C20 H20A . 0.9600 ?
C20 H20B . 0.9600 ?
C20 H20C . 0.9600 ?

loop_
_geom_hbond_atom_site_label_D
_geom_hbond_atom_site_label_H
_geom_hbond_atom_site_label_A
_geom_hbond_site_symmetry_A
_geom_hbond_distance_DH
_geom_hbond_distance_HA
_geom_hbond_distance_DA
_geom_hbond_angle_DHA
O11 H11 O1 . 0.82 2.04 2.692(3) 136
O1 H1 O15 3_545 0.82 1.99 2.762(3) 158
O2 H2 O11 1_455 0.82 2.08 2.802(3) 147

loop_
_geom_torsion_atom_site_label_1
_geom_torsion_atom_site_label_2
_geom_torsion_atom_site_label_3
_geom_torsion_atom_site_label_4
_geom_torsion
O1 C1 C2 O2 77.3(2)
C10 C1 C2 O2 -161.17(19)
O1 C1 C2 C3 -156.5(2)
C10 C1 C2 C3 -35.0(3)
O2 C2 C3 C4 131.9(3)
C1 C2 C3 C4 7.2(3)
C2 C3 C4 C20 178.9(3)
C2 C3 C4 C5 -4.7(4)
C3 C4 C5 C6 159.3(2)
C20 C4 C5 C6 -24.2(3)
C3 C4 C5 C10 29.4(3)
C20 C4 C5 C10 -154.1(2)
C4 C5 C6 C7 175.4(2)
C10 C5 C6 C7 -54.0(3)
C5 C6 C7 O7 -143.5(3)
C5 C6 C7 C8 40.5(3)
O7 C7 C8 C16 -84.7(3)
C6 C7 C8 C16 91.3(3)
O7 C7 C8 C9 148.0(2)
C6 C7 C8 C9 -36.1(3)
O7 C7 C8 C14 23.6(3)
C6 C7 C8 C14 -160.4(2)
C7 C8 C9 C11 -176.87(18)
C16 C8 C9 C11 57.7(2)
C14 C8 C9 C11 -50.8(2)
C7 C8 C9 C10 46.0(2)
C16 C8 C9 C10 -79.4(2)
C14 C8 C9 C10 172.10(17)
O1 C1 C10 C19 59.7(2)
C2 C1 C10 C19 -61.8(3)
O1 C1 C10 C5 178.62(19)
C2 C1 C10 C5 57.1(2)
O1 C1 C10 C9 -68.5(2)
C2 C1 C10 C9 170.00(19)
C4 C5 C10 C19 65.0(3)
C6 C5 C10 C19 -66.3(2)
C4 C5 C10 C1 -53.5(2)
C6 C5 C10 C1 175.25(19)
C4 C5 C10 C9 -167.75(18)
C6 C5 C10 C9 61.0(2)
C11 C9 C10 C19 -68.8(3)
C8 C9 C10 C19 65.0(3)
C11 C9 C10 C1 54.9(2)
C8 C9 C10 C1 -171.39(19)
C11 C9 C10 C5 168.23(19)
C8 C9 C10 C5 -58.0(2)
C8 C9 C11 O11 -90.3(2)
C10 C9 C11 O11 44.7(3)
C8 C9 C11 C12 34.0(2)
C10 C9 C11 C12 169.03(19)
C15 O12 C12 C11 -86.9(2)
C15 O12 C12 C13 34.2(2)
O11 C11 C12 O12 -165.88(18)
C9 C11 C12 O12 65.9(2)
O11 C11 C12 C13 81.6(3)
C9 C11 C12 C13 -46.6(3)
C16 O13 C13 C17 -139.8(2)
C16 O13 C13 C14 -12.7(3)
C16 O13 C13 C12 93.3(2)
O12 C12 C13 O13 -155.75(19)
C11 C12 C13 O13 -41.3(3)
O12 C12 C13 C17 80.3(2)
C11 C12 C13 C17 -165.3(2)
O12 C12 C13 C14 -44.1(2)
C11 C12 C13 C14 70.3(2)
O13 C13 C14 C15 153.77(19)
C17 C13 C14 C15 -84.2(3)
C12 C13 C14 C15 38.2(2)
O13 C13 C14 C8 35.2(2)
C17 C13 C14 C8 157.2(2)
C12 C13 C14 C8 -80.4(2)
C7 C8 C14 C15 94.2(2)
C16 C8 C14 C15 -150.4(2)
C9 C8 C14 C15 -32.0(3)
C7 C8 C14 C13 -157.3(2)
C16 C8 C14 C13 -41.9(2)
C9 C8 C14 C13 76.5(2)
C12 O12 C15 O15 172.6(2)
C12 O12 C15 C14 -8.9(3)
C13 C14 C15 O15 158.4(3)
C8 C14 C15 O15 -94.5(3)
C13 C14 C15 O12 -19.9(2)
C8 C14 C15 O12 87.1(2)
C13 O13 C16 C8 -16.2(3)
C7 C8 C16 O13 154.6(2)
C9 C8 C16 O13 -78.4(2)
C14 C8 C16 O13 36.9(2)

loop_
_cod_related_entry_id
_cod_related_entry_database
_cod_related_entry_code
1 ChemSpider 30652371
